data_1576973
loop_
_publ_author_name
'Shi, Xiaoli'
'Mei, Ling'
'Dong, Chenxi'
'Zhao, Chunmei'
'Chen, Chen'
'Xu, Yimin'
'Xu, Wan'
'Li, Chunli'
'Wang, Guangxia'
'Ma, Zhiying'
'Wang, Hua'

_publ_section_title
;
 Photochemical skeletal editing: one-step transformation of diaryl
 dithiophenes into regiodefined helicenes.
;
_journal_issue 20
_journal_name_full 'Chemical science'
_journal_page_first 10082
_journal_page_last 10091
_journal_paper_doi 10.1039/d6sc01717g
_journal_volume 17
_journal_year 2026
_chemical_absolute_configuration ad
_chemical_formula_moiety 'C28 H16 S'
_chemical_formula_sum 'C28 H16 S'
_chemical_formula_weight 384.47
_space_group_crystal_system monoclinic
_space_group_IT_number 4
_space_group_name_Hall 'P 2yb'
_space_group_name_H-M_alt 'P 1 21 1'
_atom_sites_solution_hydrogens geom
_atom_sites_solution_primary direct
_audit_creation_date 2022-05-23
_audit_creation_method
;
Olex2 1.5-beta
(compiled 2021.12.09 svn.r5202d8cf for OlexSys, GUI svn.r6439)
;
_audit_update_record
;
2025-08-08 deposited with the CCDC.	2026-03-25 downloaded from the CCDC.
;
_cell_angle_alpha 90
_cell_angle_beta 91.3250(10)
_cell_angle_gamma 90
_cell_formula_units_Z 4
_cell_length_a 13.7281(2)
_cell_length_b 8.24130(10)
_cell_length_c 16.4447(2)
_cell_measurement_reflns_used 11237
_cell_measurement_temperature 295.1(3)
_cell_measurement_theta_max 75.4540
_cell_measurement_theta_min 2.6790
_cell_volume 1860.01(4)
_computing_cell_refinement 'CrysAlisPro 1.171.40.84a (Rigaku OD, 2020)'
_computing_data_collection 'CrysAlisPro 1.171.40.84a (Rigaku OD, 2020)'
_computing_data_reduction 'CrysAlisPro 1.171.40.84a (Rigaku OD, 2020)'
_computing_molecular_graphics 'Olex2 1.5-beta (Dolomanov et al., 2009)'
_computing_publication_material 'Olex2 1.5-beta (Dolomanov et al., 2009)'
_computing_structure_refinement 'SHELXL 2017/1 (Sheldrick, 2015)'
_computing_structure_solution 'SHELXS  (Sheldrick, 2008)'
_diffrn_ambient_environment air
_diffrn_ambient_temperature 295.1(3)
_diffrn_detector 'Hybrid Pixel Array Detector'
_diffrn_detector_area_resol_mean 10.0000
_diffrn_detector_type HyPix
_diffrn_measured_fraction_theta_full 0.992
_diffrn_measured_fraction_theta_max 0.952
_diffrn_measurement_details
;
List of Runs (angles in degrees, time in seconds):

  # Type    Start    End  Width  t~exp~   \w     \q     \k     \f   Frames
#--------------------------------------------------------------------------
  1  \w    107.00 133.00   0.50    1.60    --  109.26  45.00-180.00   52
  2  \w    135.00 165.00   0.50    1.60    --  109.26  45.00-180.00   60
  3  \w     68.00  93.00   0.50    0.40    --   43.30 174.00  30.00   50
  4  \w    -27.00  35.00   0.50    0.40    --  -43.30  19.00 -90.00  124
  5  \w    -72.00 -43.00   0.50    0.40    --  -43.30  77.00 -30.00   58
  6  \w    -39.00  30.00   0.50    0.40    --  -43.30  77.00 -30.00  138
  7  \w     36.00  62.00   0.50    1.60    --  109.26 -94.00 -30.00   52
  8  \w     49.00 101.00   0.50    1.60    --  109.26 -94.00 -90.00  104
  9  \w     79.00 104.00   0.50    1.60    --  109.26-174.00  22.00   50
 10  \w     70.00  96.00   0.50    1.60    --  109.26-114.00 160.00   52
 11  \w     55.00  82.00   0.50    0.40    --   43.30-114.00 160.00   54
 12  \w     67.00  92.00   0.50    0.40    --   43.30-174.00  22.00   50
 13  \w     76.00 105.00   0.50    1.60    --  109.26 -94.00 -30.00   58
 14  \w     45.00  88.00   0.50    1.60    --  109.26 -77.00 -30.00   86
 15  \w     74.00 100.00   0.50    1.60    --  109.26 -77.00-180.00   52
 16  \w     36.00  67.00   0.50    1.60    --  109.26 -77.00-180.00   62
 17  \w     38.00  64.00   0.50    1.60    --  109.26 -61.00-180.00   52
 18  \w     37.00  65.00   0.50    1.60    --  109.26 -61.00-150.00   56
 19  \w     35.00  71.00   0.50    1.60    --  109.26 -61.00 120.00   72
 20  \w     39.00  70.00   0.50    1.60    --  109.26 -61.00 -30.00   62
 21  \w     97.00 131.00   0.50    1.60    --  109.26 125.00 -60.00   68
 22  \w    149.00 178.00   0.50    1.60    --  109.26 125.00 -60.00   58
 23  \w     65.00 112.00   0.50    1.60    --  109.26 174.00  30.00   94
 24  \w     98.00 128.00   0.50    1.60    --  109.26 125.00 150.00   60
 25  \w    147.00 178.00   0.50    1.60    --  109.26 125.00 150.00   62
 26  \w    113.00 158.00   0.50    1.60    --  109.26 114.00-107.00   90
 27  \w    -67.00 -41.00   0.50    1.60    --  -90.25 114.00-107.00   52
 28  \w   -107.00 -39.00   0.50    0.40    --  -43.30 174.00  30.00  136
 29  \w    -73.00  -7.00   0.50    0.40    --  -43.30 114.00-107.00  132
 30  \w    -39.00 -14.00   0.50    1.60    --  -90.25  45.00-120.00   50
 31  \w    -49.00 -14.00   0.50    1.60    --  -90.25  45.00 -90.00   70
 32  \w    -47.00 -22.00   0.50    1.60    --  -90.25  45.00 -60.00   50
 33  \w    -43.00 -17.00   0.50    1.60    --  -90.25  45.00  60.00   52
 34  \w    -50.00 -18.00   0.50    1.60    --  -90.25  45.00  90.00   64
 35  \w    -42.00 -16.00   0.50    1.60    --  -90.25  45.00 120.00   52
 36  \w   -105.00 -80.00   0.50    1.60    --  -90.25-114.00 160.00   50
;
_diffrn_measurement_device 'four-circle diffractometer'
_diffrn_measurement_device_type 'XtaLAB Synergy, Dualflex, HyPix'
_diffrn_measurement_method '\w scans'
_diffrn_orient_matrix_type 'CrysAlisPro convention (1999,Acta A55,543-557)'
_diffrn_orient_matrix_UB_11 -0.0282125000
_diffrn_orient_matrix_UB_12 0.0801467000
_diffrn_orient_matrix_UB_13 -0.0817633000
_diffrn_orient_matrix_UB_21 0.0820150000
_diffrn_orient_matrix_UB_22 -0.0942364000
_diffrn_orient_matrix_UB_23 -0.0416520000
_diffrn_orient_matrix_UB_31 -0.0712913000
_diffrn_orient_matrix_UB_32 -0.1401403000
_diffrn_orient_matrix_UB_33 -0.0188991000
_diffrn_radiation_monochromator mirror
_diffrn_radiation_probe x-ray
_diffrn_radiation_type 'Cu K\a'
_diffrn_radiation_wavelength 1.54184
_diffrn_reflns_av_R_equivalents 0.0312
_diffrn_reflns_av_unetI/netI 0.0316
_diffrn_reflns_Laue_measured_fraction_full 0.992
_diffrn_reflns_Laue_measured_fraction_max 0.952
_diffrn_reflns_limit_h_max 14
_diffrn_reflns_limit_h_min -16
_diffrn_reflns_limit_k_max 9
_diffrn_reflns_limit_k_min -10
_diffrn_reflns_limit_l_max 18
_diffrn_reflns_limit_l_min -20
_diffrn_reflns_number 13572
_diffrn_reflns_point_group_measured_fraction_full 0.759
_diffrn_reflns_point_group_measured_fraction_max 0.714
_diffrn_reflns_theta_full 67.684
_diffrn_reflns_theta_max 75.733
_diffrn_reflns_theta_min 2.688
_diffrn_source 'micro-focus sealed X-ray tube'
_diffrn_source_type 'PhotonJet (Cu) X-ray Source'
_exptl_absorpt_coefficient_mu 1.612
_exptl_absorpt_correction_T_max 1.00000
_exptl_absorpt_correction_T_min 0.77044
_exptl_absorpt_correction_type multi-scan
_exptl_absorpt_process_details
;
CrysAlisPro 1.171.40.84a (Rigaku Oxford Diffraction, 2020)
Empirical absorption correction using spherical harmonics,
implemented in SCALE3 ABSPACK scaling algorithm.
;
_exptl_crystal_colour colorless
_exptl_crystal_density_diffrn 1.373
_exptl_crystal_description block
_exptl_crystal_F_000 800
_exptl_crystal_size_max 0.14
_exptl_crystal_size_mid 0.12
_exptl_crystal_size_min 0.11
_refine_diff_density_max 0.154
_refine_diff_density_min -0.302
_refine_diff_density_rms 0.057
_refine_ls_abs_structure_details
;
 Flack x determined using 1442 quotients [(I+)-(I-)]/[(I+)+(I-)]
 (Parsons, Flack and Wagner, Acta Cryst. B69 (2013) 249-259).
;
_refine_ls_abs_structure_Flack 0.051(12)
_refine_ls_extinction_method none
_refine_ls_goodness_of_fit_ref 1.072
_refine_ls_hydrogen_treatment constr
_refine_ls_matrix_type full
_refine_ls_number_parameters 523
_refine_ls_number_reflns 5535
_refine_ls_number_restraints 1
_refine_ls_restrained_S_all 1.072
_refine_ls_R_factor_all 0.0360
_refine_ls_R_factor_gt 0.0348
_refine_ls_shift/su_max 0.001
_refine_ls_shift/su_mean 0.000
_refine_ls_structure_factor_coef Fsqd
_refine_ls_weighting_details 'w=1/[\s^2^(Fo^2^)+(0.0678P)^2^+0.0147P] where P=(Fo^2^+2Fc^2^)/3'
_refine_ls_weighting_scheme calc
_refine_ls_wR_factor_gt 0.0960
_refine_ls_wR_factor_ref 0.0971
_reflns_Friedel_coverage 0.399
_reflns_Friedel_fraction_full 0.487
_reflns_Friedel_fraction_max 0.439
_reflns_number_gt 5282
_reflns_number_total 5535
_reflns_threshold_expression 'I > 2\s(I)'
_cod_data_source_file d6sc01717g2.cif
_cod_data_source_block sxl-tm2_2
_cod_depositor_comments 'Adding full bibliography for 1576969--1576975.cif.'
_cod_database_code 1576973
_shelx_shelxl_version_number 2017/1
_chemical_oxdiff_formula 'C112 H64 Cl4 '
_shelx_space_group_comment
;
The symmetry employed for this shelxl refinement is uniquely defined
by the following loop, which should always be used as a source of
symmetry information in preference to the above space-group names.
They are only intended as comments.
;
_olex2_refinement_description
;
1. Fixed Uiso
 At 1.2 times of:
  All C(H) groups
2.a Aromatic/amide H refined with riding coordinates:
 C3(H3), C4(H4), C6(H6), C7(H7), C13(H13), C14(H14), C17(H17), C18(H18),
 C21(H21), C22(H22), C23(H23), C24(H24), C25(H25), C26(H26), C27(H27), C28(H28),
  C30(H30), C31(H31), C32(H32), C33(H33), C37(H37), C38(H38), C45(H45),
 C46(H46), C47(H47), C48(H48), C49(H49), C50(H50), C53(H53), C54(H54), C55(H55),
  C56(H56)
;
_olex2_submission_special_instructions 'No special instructions were received'
_oxdiff_exptl_absorpt_empirical_details
;
Empirical correction (ABSPACK) includes:
- Absorption correction using spherical harmonics
- Frame scaling
;
_oxdiff_exptl_absorpt_empirical_full_max 2.025
_oxdiff_exptl_absorpt_empirical_full_min 0.626

loop_
_space_group_symop_operation_xyz
'x, y, z'
'-x, y+1/2, -z'

loop_
_atom_site_label
_atom_site_type_symbol
_atom_site_fract_x
_atom_site_fract_y
_atom_site_fract_z
_atom_site_U_iso_or_equiv
_atom_site_adp_type
_atom_site_occupancy
_atom_site_site_symmetry_order
_atom_site_calc_flag
_atom_site_refinement_flags_posn
_atom_site_refinement_flags_adp
_atom_site_refinement_flags_occupancy
_atom_site_disorder_assembly
_atom_site_disorder_group
S1 S 0.07762(5) 0.18639(12) 0.31558(4) 0.0687(2) Uani 1 1 d . . . . .
C1 C 0.14337(16) 0.2339(3) 0.40288(14) 0.0523(5) Uani 1 1 d . . . . .
C2 C 0.22754(17) 0.3184(3) 0.38573(14) 0.0521(5) Uani 1 1 d . . . . .
C3 C 0.2358(2) 0.3486(5) 0.30033(15) 0.0650(7) Uani 1 1 d . . . . .
H3 H 0.286966 0.405474 0.277642 0.078 Uiso 1 1 calc R U . . .
C4 C 0.1614(2) 0.2854(5) 0.25705(16) 0.0751(10) Uani 1 1 d . . . . .
H4 H 0.155385 0.294098 0.200766 0.090 Uiso 1 1 calc R U . . .
C5 C 0.11270(16) 0.2077(3) 0.48406(15) 0.0501(5) Uani 1 1 d . . . . .
C6 C 0.01864(17) 0.1404(4) 0.50014(18) 0.0598(6) Uani 1 1 d . . . . .
H6 H -0.018182 0.095149 0.457720 0.072 Uiso 1 1 calc R U . . .
C7 C -0.01694(16) 0.1418(4) 0.57539(18) 0.0611(7) Uani 1 1 d . . . . .
H7 H -0.075805 0.090403 0.585308 0.073 Uiso 1 1 calc R U . . .
C8 C 0.03448(16) 0.2211(3) 0.64036(16) 0.0529(6) Uani 1 1 d . . . . .
C9 C 0.12939(15) 0.2853(3) 0.62669(14) 0.0458(5) Uani 1 1 d . . . . .
C10 C 0.17367(15) 0.2611(3) 0.54842(13) 0.0444(5) Uani 1 1 d . . . . .
C11 C 0.27499(15) 0.3035(3) 0.53077(13) 0.0437(5) Uani 1 1 d . . . . .
C12 C 0.29664(16) 0.3504(3) 0.45054(14) 0.0480(5) Uani 1 1 d . . . . .
C13 C 0.38967(17) 0.4188(4) 0.43477(15) 0.0553(6) Uani 1 1 d . . . . .
H13 H 0.401588 0.460705 0.383448 0.066 Uiso 1 1 calc R U . . .
C14 C 0.46072(16) 0.4240(3) 0.49264(15) 0.0528(5) Uani 1 1 d . . . . .
H14 H 0.518769 0.477249 0.481991 0.063 Uiso 1 1 calc R U . . .
C15 C 0.44846(15) 0.3495(3) 0.56963(14) 0.0459(5) Uani 1 1 d . . . . .
C16 C 0.35571(15) 0.2859(3) 0.58800(13) 0.0425(4) Uani 1 1 d . . . . .
C17 C 0.34807(15) 0.1865(3) 0.65941(14) 0.0471(5) Uani 1 1 d . . . . .
H17 H 0.288901 0.136869 0.670155 0.057 Uiso 1 1 calc R U . . .
C18 C 0.42436(16) 0.1633(3) 0.71125(14) 0.0507(5) Uani 1 1 d . . . . .
H18 H 0.416781 0.096778 0.756365 0.061 Uiso 1 1 calc R U . . .
C19 C 0.51642(16) 0.2383(3) 0.69851(15) 0.0496(5) Uani 1 1 d . . . . .
C20 C 0.52938(15) 0.3307(3) 0.62697(14) 0.0484(5) Uani 1 1 d . . . . .
C21 C 0.62240(17) 0.3997(4) 0.61496(17) 0.0589(6) Uani 1 1 d . . . . .
H21 H 0.632693 0.461636 0.568681 0.071 Uiso 1 1 calc R U . . .
C22 C 0.69763(18) 0.3771(5) 0.6701(2) 0.0687(8) Uani 1 1 d . . . . .
H22 H 0.758236 0.422846 0.660529 0.082 Uiso 1 1 calc R U . . .
C23 C 0.68396(19) 0.2865(5) 0.74003(19) 0.0690(8) Uani 1 1 d . . . . .
H23 H 0.735258 0.272592 0.777311 0.083 Uiso 1 1 calc R U . . .
C24 C 0.59510(18) 0.2173(4) 0.75442(17) 0.0606(6) Uani 1 1 d . . . . .
H24 H 0.586614 0.156138 0.801266 0.073 Uiso 1 1 calc R U . . .
C25 C 0.17179(17) 0.3819(3) 0.68950(15) 0.0506(5) Uani 1 1 d . . . . .
H25 H 0.231824 0.430740 0.681193 0.061 Uiso 1 1 calc R U . . .
C26 C 0.1269(2) 0.4053(4) 0.76188(16) 0.0619(6) Uani 1 1 d . . . . .
H26 H 0.156345 0.469791 0.801802 0.074 Uiso 1 1 calc R U . . .
C27 C 0.0364(2) 0.3323(5) 0.77626(17) 0.0674(7) Uani 1 1 d . . . . .
H27 H 0.007430 0.344047 0.826502 0.081 Uiso 1 1 calc R U . . .
C28 C -0.00843(18) 0.2450(4) 0.71675(18) 0.0637(7) Uani 1 1 d . . . . .
H28 H -0.069084 0.199496 0.726298 0.076 Uiso 1 1 calc R U . . .
S2 S 0.15655(4) 0.84641(9) 0.63075(4) 0.05733(17) Uani 1 1 d . . . . .
C29 C 0.12660(15) 0.7528(3) 0.95256(15) 0.0496(5) Uani 1 1 d . . . . .
C30 C 0.08639(16) 0.7063(4) 1.02731(16) 0.0599(7) Uani 1 1 d . . . . .
H30 H 0.022515 0.735036 1.038290 0.072 Uiso 1 1 calc R U . . .
C31 C 0.13896(18) 0.6204(4) 1.08353(16) 0.0607(7) Uani 1 1 d . . . . .
H31 H 0.112366 0.595692 1.133528 0.073 Uiso 1 1 calc R U . . .
C32 C 0.23360(18) 0.5693(4) 1.06574(15) 0.0545(6) Uani 1 1 d . . . . .
H32 H 0.268334 0.504526 1.102511 0.065 Uiso 1 1 calc R U . . .
C33 C 0.27493(15) 0.6150(3) 0.99403(14) 0.0457(5) Uani 1 1 d . . . . .
H33 H 0.337586 0.579410 0.983187 0.055 Uiso 1 1 calc R U . . .
C34 C 0.22616(14) 0.7137(3) 0.93627(13) 0.0424(5) Uani 1 1 d . . . . .
C35 C 0.26689(14) 0.7626(3) 0.85914(13) 0.0413(4) Uani 1 1 d . . . . .
C36 C 0.20084(14) 0.8139(3) 0.79770(13) 0.0440(5) Uani 1 1 d . . . . .
C37 C 0.10281(15) 0.8562(4) 0.81700(15) 0.0530(5) Uani 1 1 d . . . . .
H37 H 0.062155 0.901336 0.777019 0.064 Uiso 1 1 calc R U . . .
C38 C 0.06875(15) 0.8318(4) 0.89178(15) 0.0570(6) Uani 1 1 d . . . . .
H38 H 0.006420 0.867022 0.904007 0.068 Uiso 1 1 calc R U . . .
C39 C 0.23043(16) 0.8096(3) 0.71505(14) 0.0456(5) Uani 1 1 d . . . . .
C40 C 0.32160(16) 0.7541(3) 0.69351(14) 0.0464(5) Uani 1 1 d . . . . .
C41 C 0.39344(15) 0.7249(3) 0.75624(14) 0.0447(5) Uani 1 1 d . . . . .
C42 C 0.37009(14) 0.7445(3) 0.83897(13) 0.0408(4) Uani 1 1 d . . . . .
C43 C 0.44976(15) 0.7531(3) 0.89747(13) 0.0420(4) Uani 1 1 d . . . . .
C44 C 0.54413(14) 0.7019(3) 0.87562(14) 0.0445(5) Uani 1 1 d . . . . .
C45 C 0.56074(15) 0.6643(3) 0.79324(15) 0.0517(5) Uani 1 1 d . . . . .
H45 H 0.621495 0.625787 0.778478 0.062 Uiso 1 1 calc R U . . .
C46 C 0.48986(16) 0.6834(3) 0.73537(15) 0.0515(5) Uani 1 1 d . . . . .
H46 H 0.504743 0.669069 0.680961 0.062 Uiso 1 1 calc R U . . .
C47 C 0.32911(19) 0.7411(4) 0.60722(15) 0.0566(6) Uani 1 1 d . . . . .
H47 H 0.384946 0.705790 0.581579 0.068 Uiso 1 1 calc R U . . .
C48 C 0.2469(2) 0.7852(4) 0.56703(15) 0.0622(7) Uani 1 1 d . . . . .
H48 H 0.239658 0.782728 0.510674 0.075 Uiso 1 1 calc R U . . .
C49 C 0.43936(15) 0.8241(3) 0.97655(14) 0.0451(5) Uani 1 1 d . . . . .
H49 H 0.380384 0.871967 0.989504 0.054 Uiso 1 1 calc R U . . .
C50 C 0.51292(16) 0.8232(3) 1.03275(14) 0.0503(5) Uani 1 1 d . . . . .
H50 H 0.503373 0.870662 1.083249 0.060 Uiso 1 1 calc R U . . .
C51 C 0.60501(16) 0.7509(3) 1.01616(16) 0.0495(5) Uani 1 1 d . . . . .
C52 C 0.62183(15) 0.6932(3) 0.93682(15) 0.0476(5) Uani 1 1 d . . . . .
C53 C 0.71436(16) 0.6267(4) 0.92049(18) 0.0568(6) Uani 1 1 d . . . . .
H53 H 0.726756 0.587865 0.868653 0.068 Uiso 1 1 calc R U . . .
C54 C 0.78577(18) 0.6186(4) 0.9795(2) 0.0678(8) Uani 1 1 d . . . . .
H54 H 0.846208 0.575048 0.967377 0.081 Uiso 1 1 calc R U . . .
C55 C 0.76879(19) 0.6755(4) 1.0583(2) 0.0694(8) Uani 1 1 d . . . . .
H55 H 0.817575 0.668773 1.098374 0.083 Uiso 1 1 calc R U . . .
C56 C 0.67981(19) 0.7412(4) 1.07610(18) 0.0625(6) Uani 1 1 d . . . . .
H56 H 0.668820 0.779674 1.128257 0.075 Uiso 1 1 calc R U . . .

loop_
_atom_site_aniso_label
_atom_site_aniso_U_11
_atom_site_aniso_U_22
_atom_site_aniso_U_33
_atom_site_aniso_U_23
_atom_site_aniso_U_13
_atom_site_aniso_U_12
S1 0.0585(3) 0.0891(6) 0.0580(3) -0.0123(3) -0.0116(3) 0.0160(3)
C1 0.0509(11) 0.0521(14) 0.0538(12) -0.0032(11) -0.0026(9) 0.0124(11)
C2 0.0552(11) 0.0535(14) 0.0478(11) 0.0014(11) 0.0033(9) 0.0132(11)
C3 0.0654(14) 0.081(2) 0.0490(12) 0.0080(14) 0.0085(10) 0.0183(15)
C4 0.0729(16) 0.106(3) 0.0464(12) 0.0005(15) -0.0004(11) 0.0313(18)
C5 0.0463(10) 0.0472(13) 0.0567(12) 0.0036(11) -0.0019(9) 0.0043(10)
C6 0.0480(11) 0.0610(16) 0.0698(14) 0.0072(13) -0.0109(11) -0.0035(11)
C7 0.0422(10) 0.0650(17) 0.0760(16) 0.0167(14) -0.0013(10) -0.0083(12)
C8 0.0444(10) 0.0520(14) 0.0625(13) 0.0145(11) 0.0057(10) 0.0019(10)
C9 0.0429(10) 0.0419(12) 0.0528(11) 0.0071(9) 0.0065(8) -0.0008(9)
C10 0.0431(10) 0.0398(11) 0.0505(11) 0.0061(10) 0.0017(8) 0.0003(9)
C11 0.0457(10) 0.0387(11) 0.0470(10) -0.0004(9) 0.0069(8) -0.0003(9)
C12 0.0501(10) 0.0461(12) 0.0479(10) 0.0029(10) 0.0075(9) 0.0041(10)
C13 0.0554(12) 0.0582(14) 0.0528(12) 0.0081(11) 0.0153(10) -0.0004(11)
C14 0.0488(10) 0.0520(13) 0.0584(13) 0.0024(12) 0.0153(10) -0.0053(10)
C15 0.0453(10) 0.0401(11) 0.0525(11) -0.0049(10) 0.0089(8) -0.0022(9)
C16 0.0439(9) 0.0376(11) 0.0464(10) -0.0021(9) 0.0078(8) -0.0013(8)
C17 0.0463(10) 0.0443(12) 0.0510(11) 0.0028(10) 0.0062(9) -0.0052(9)
C18 0.0543(11) 0.0469(13) 0.0511(11) 0.0026(11) 0.0049(9) -0.0022(10)
C19 0.0468(10) 0.0474(13) 0.0547(12) -0.0069(11) 0.0021(9) 0.0038(10)
C20 0.0446(10) 0.0453(12) 0.0558(11) -0.0111(11) 0.0090(9) -0.0020(10)
C21 0.0498(11) 0.0631(17) 0.0642(14) -0.0107(13) 0.0106(11) -0.0052(11)
C22 0.0439(11) 0.079(2) 0.0834(18) -0.0164(17) 0.0042(11) -0.0097(13)
C23 0.0503(12) 0.081(2) 0.0750(17) -0.0134(16) -0.0068(12) 0.0043(13)
C24 0.0561(12) 0.0633(17) 0.0620(14) -0.0060(13) -0.0050(11) 0.0041(12)
C25 0.0518(11) 0.0454(13) 0.0549(12) 0.0039(10) 0.0102(9) -0.0025(10)
C26 0.0750(15) 0.0565(16) 0.0547(13) 0.0009(12) 0.0136(12) 0.0027(13)
C27 0.0696(15) 0.0730(19) 0.0606(14) 0.0135(15) 0.0244(12) 0.0056(15)
C28 0.0497(12) 0.0704(18) 0.0716(16) 0.0197(15) 0.0168(11) -0.0005(12)
S2 0.0558(3) 0.0629(4) 0.0530(3) 0.0069(3) -0.0057(2) -0.0066(3)
C29 0.0397(9) 0.0544(14) 0.0551(12) -0.0116(11) 0.0052(9) -0.0010(10)
C30 0.0441(10) 0.0758(19) 0.0604(13) -0.0150(14) 0.0147(10) -0.0062(12)
C31 0.0589(12) 0.0720(18) 0.0519(12) -0.0053(12) 0.0162(10) -0.0116(13)
C32 0.0591(12) 0.0520(14) 0.0529(12) 0.0006(11) 0.0083(10) -0.0049(11)
C33 0.0445(10) 0.0421(11) 0.0508(11) -0.0058(10) 0.0080(9) -0.0018(9)
C34 0.0384(9) 0.0405(11) 0.0487(10) -0.0096(9) 0.0058(8) -0.0017(8)
C35 0.0409(9) 0.0368(10) 0.0465(10) -0.0073(9) 0.0035(8) -0.0010(8)
C36 0.0419(9) 0.0396(11) 0.0504(11) -0.0048(9) 0.0019(8) -0.0028(9)
C37 0.0403(9) 0.0576(14) 0.0607(12) -0.0084(12) -0.0070(9) 0.0037(10)
C38 0.0363(9) 0.0723(18) 0.0625(13) -0.0164(14) 0.0034(9) 0.0048(11)
C39 0.0470(10) 0.0386(11) 0.0510(11) 0.0003(9) -0.0016(9) -0.0069(9)
C40 0.0520(11) 0.0395(11) 0.0480(11) -0.0002(10) 0.0057(9) -0.0057(9)
C41 0.0462(10) 0.0388(11) 0.0493(11) -0.0011(9) 0.0079(9) -0.0017(9)
C42 0.0399(9) 0.0346(10) 0.0481(10) -0.0019(9) 0.0064(8) -0.0012(8)
C43 0.0400(9) 0.0350(10) 0.0511(11) 0.0008(9) 0.0062(8) -0.0002(8)
C44 0.0395(9) 0.0380(11) 0.0561(11) 0.0048(10) 0.0073(8) 0.0008(9)
C45 0.0434(10) 0.0520(14) 0.0604(13) 0.0008(11) 0.0167(9) 0.0052(10)
C46 0.0509(11) 0.0523(13) 0.0519(11) -0.0030(11) 0.0154(9) 0.0020(11)
C47 0.0637(13) 0.0560(15) 0.0503(12) 0.0014(11) 0.0102(10) -0.0059(12)
C48 0.0733(15) 0.0677(18) 0.0455(11) 0.0044(12) 0.0014(11) -0.0107(14)
C49 0.0406(9) 0.0411(11) 0.0539(11) -0.0056(10) 0.0052(8) 0.0002(9)
C50 0.0499(11) 0.0468(13) 0.0542(11) -0.0043(11) 0.0017(9) -0.0046(10)
C51 0.0447(10) 0.0410(11) 0.0627(13) 0.0074(11) -0.0004(9) -0.0040(9)
C52 0.0405(9) 0.0391(11) 0.0635(13) 0.0096(10) 0.0060(9) -0.0023(9)
C53 0.0438(10) 0.0530(14) 0.0739(15) 0.0128(13) 0.0089(10) 0.0036(11)
C54 0.0462(11) 0.0664(18) 0.0908(19) 0.0199(16) 0.0041(13) 0.0099(12)
C55 0.0516(12) 0.0687(19) 0.0872(19) 0.0221(17) -0.0137(13) 0.0010(13)
C56 0.0594(13) 0.0582(16) 0.0695(15) 0.0103(13) -0.0095(12) -0.0047(12)

loop_
_atom_type_symbol
_atom_type_description
_atom_type_scat_dispersion_real
_atom_type_scat_dispersion_imag
_atom_type_scat_source
C C 0.0181 0.0091 'International Tables Vol C Tables 4.2.6.8 and 6.1.1.4'
H H 0.0000 0.0000 'International Tables Vol C Tables 4.2.6.8 and 6.1.1.4'
S S 0.3331 0.5567 'International Tables Vol C Tables 4.2.6.8 and 6.1.1.4'

loop_
_geom_angle_atom_site_label_1
_geom_angle_atom_site_label_2
_geom_angle_atom_site_label_3
_geom_angle
_geom_angle_site_symmetry_1
_geom_angle_site_symmetry_3
_geom_angle_publ_flag
C4 S1 C1 90.83(14) . . ?
C2 C1 S1 111.61(18) . . ?
C2 C1 C5 122.2(2) . . ?
C5 C1 S1 125.84(19) . . ?
C1 C2 C3 111.8(2) . . ?
C1 C2 C12 118.8(2) . . ?
C3 C2 C12 129.1(2) . . ?
C2 C3 H3 123.9 . . ?
C4 C3 C2 112.2(3) . . ?
C4 C3 H3 123.9 . . ?
S1 C4 H4 123.2 . . ?
C3 C4 S1 113.5(2) . . ?
C3 C4 H4 123.2 . . ?
C1 C5 C6 121.2(2) . . ?
C10 C5 C1 118.3(2) . . ?
C10 C5 C6 120.3(2) . . ?
C5 C6 H6 119.5 . . ?
C7 C6 C5 121.0(3) . . ?
C7 C6 H6 119.5 . . ?
C6 C7 H7 119.6 . . ?
C6 C7 C8 120.7(2) . . ?
C8 C7 H7 119.6 . . ?
C7 C8 C9 119.3(2) . . ?
C28 C8 C7 121.4(2) . . ?
C28 C8 C9 119.2(2) . . ?
C8 C9 C10 119.4(2) . . ?
C25 C9 C8 117.0(2) . . ?
C25 C9 C10 123.4(2) . . ?
C5 C10 C9 117.20(19) . . ?
C5 C10 C11 118.4(2) . . ?
C9 C10 C11 124.1(2) . . ?
C12 C11 C10 118.0(2) . . ?
C12 C11 C16 117.45(19) . . ?
C16 C11 C10 124.3(2) . . ?
C11 C12 C2 119.6(2) . . ?
C11 C12 C13 119.1(2) . . ?
C13 C12 C2 121.2(2) . . ?
C12 C13 H13 119.3 . . ?
C14 C13 C12 121.4(2) . . ?
C14 C13 H13 119.3 . . ?
C13 C14 H14 119.4 . . ?
C13 C14 C15 121.1(2) . . ?
C15 C14 H14 119.4 . . ?
C14 C15 C20 121.42(19) . . ?
C16 C15 C14 118.4(2) . . ?
C16 C15 C20 120.1(2) . . ?
C15 C16 C11 120.3(2) . . ?
C15 C16 C17 117.9(2) . . ?
C17 C16 C11 121.32(19) . . ?
C16 C17 H17 119.1 . . ?
C18 C17 C16 121.8(2) . . ?
C18 C17 H17 119.1 . . ?
C17 C18 H18 119.2 . . ?
C17 C18 C19 121.5(2) . . ?
C19 C18 H18 119.2 . . ?
C20 C19 C18 118.9(2) . . ?
C24 C19 C18 121.2(2) . . ?
C24 C19 C20 119.8(2) . . ?
C19 C20 C15 119.3(2) . . ?
C21 C20 C15 123.2(2) . . ?
C21 C20 C19 117.6(2) . . ?
C20 C21 H21 119.3 . . ?
C22 C21 C20 121.4(3) . . ?
C22 C21 H21 119.3 . . ?
C21 C22 H22 119.8 . . ?
C21 C22 C23 120.4(2) . . ?
C23 C22 H22 119.8 . . ?
C22 C23 H23 119.9 . . ?
C24 C23 C22 120.3(3) . . ?
C24 C23 H23 119.9 . . ?
C19 C24 H24 119.8 . . ?
C23 C24 C19 120.4(3) . . ?
C23 C24 H24 119.8 . . ?
C9 C25 H25 119.1 . . ?
C26 C25 C9 121.8(2) . . ?
C26 C25 H25 119.1 . . ?
C25 C26 H26 119.8 . . ?
C25 C26 C27 120.3(3) . . ?
C27 C26 H26 119.8 . . ?
C26 C27 H27 120.2 . . ?
C28 C27 C26 119.7(2) . . ?
C28 C27 H27 120.2 . . ?
C8 C28 H28 119.1 . . ?
C27 C28 C8 121.7(2) . . ?
C27 C28 H28 119.1 . . ?
C48 S2 C39 91.10(12) . . ?
C30 C29 C34 119.6(2) . . ?
C30 C29 C38 120.9(2) . . ?
C38 C29 C34 119.4(2) . . ?
C29 C30 H30 119.3 . . ?
C31 C30 C29 121.4(2) . . ?
C31 C30 H30 119.3 . . ?
C30 C31 H31 120.2 . . ?
C30 C31 C32 119.6(2) . . ?
C32 C31 H31 120.2 . . ?
C31 C32 H32 120.0 . . ?
C33 C32 C31 120.0(3) . . ?
C33 C32 H32 120.0 . . ?
C32 C33 H33 118.7 . . ?
C32 C33 C34 122.6(2) . . ?
C34 C33 H33 118.7 . . ?
C29 C34 C35 119.2(2) . . ?
C33 C34 C29 116.3(2) . . ?
C33 C34 C35 124.18(18) . . ?
C34 C35 C42 124.09(19) . . ?
C36 C35 C34 117.07(17) . . ?
C36 C35 C42 118.48(19) . . ?
C35 C36 C37 120.5(2) . . ?
C35 C36 C39 118.89(19) . . ?
C39 C36 C37 120.4(2) . . ?
C36 C37 H37 119.5 . . ?
C38 C37 C36 121.0(2) . . ?
C38 C37 H37 119.5 . . ?
C29 C38 H38 119.6 . . ?
C37 C38 C29 120.9(2) . . ?
C37 C38 H38 119.6 . . ?
C36 C39 S2 125.83(17) . . ?
C40 C39 S2 111.72(17) . . ?
C40 C39 C36 122.0(2) . . ?
C39 C40 C41 118.9(2) . . ?
C39 C40 C47 111.4(2) . . ?
C47 C40 C41 129.7(2) . . ?
C42 C41 C40 120.43(19) . . ?
C42 C41 C46 119.6(2) . . ?
C46 C41 C40 119.9(2) . . ?
C41 C42 C35 118.02(19) . . ?
C41 C42 C43 117.53(17) . . ?
C43 C42 C35 124.38(18) . . ?
C44 C43 C42 120.02(19) . . ?
C44 C43 C49 117.5(2) . . ?
C49 C43 C42 122.32(18) . . ?
C43 C44 C52 120.0(2) . . ?
C45 C44 C43 118.5(2) . . ?
C45 C44 C52 121.44(18) . . ?
C44 C45 H45 119.4 . . ?
C46 C45 C44 121.25(19) . . ?
C46 C45 H45 119.4 . . ?
C41 C46 H46 119.4 . . ?
C45 C46 C41 121.2(2) . . ?
C45 C46 H46 119.4 . . ?
C40 C47 H47 123.6 . . ?
C48 C47 C40 112.9(2) . . ?
C48 C47 H47 123.6 . . ?
S2 C48 H48 123.5 . . ?
C47 C48 S2 112.90(19) . . ?
C47 C48 H48 123.5 . . ?
C43 C49 H49 119.1 . . ?
C50 C49 C43 121.9(2) . . ?
C50 C49 H49 119.1 . . ?
C49 C50 H50 119.3 . . ?
C49 C50 C51 121.4(2) . . ?
C51 C50 H50 119.3 . . ?
C52 C51 C50 118.7(2) . . ?
C56 C51 C50 121.6(2) . . ?
C56 C51 C52 119.7(2) . . ?
C51 C52 C44 119.38(19) . . ?
C51 C52 C53 118.2(2) . . ?
C53 C52 C44 122.4(2) . . ?
C52 C53 H53 119.4 . . ?
C54 C53 C52 121.1(3) . . ?
C54 C53 H53 119.4 . . ?
C53 C54 H54 119.7 . . ?
C53 C54 C55 120.6(2) . . ?
C55 C54 H54 119.7 . . ?
C54 C55 H55 120.1 . . ?
C56 C55 C54 119.7(3) . . ?
C56 C55 H55 120.1 . . ?
C51 C56 H56 119.6 . . ?
C55 C56 C51 120.7(3) . . ?
C55 C56 H56 119.6 . . ?

loop_
_geom_bond_atom_site_label_1
_geom_bond_atom_site_label_2
_geom_bond_distance
_geom_bond_site_symmetry_2
_geom_bond_publ_flag
S1 C1 1.723(2) . ?
S1 C4 1.722(4) . ?
C1 C2 1.384(4) . ?
C1 C5 1.425(3) . ?
C2 C3 1.433(3) . ?
C2 C12 1.435(3) . ?
C3 H3 0.9300 . ?
C3 C4 1.337(4) . ?
C4 H4 0.9300 . ?
C5 C6 1.436(3) . ?
C5 C10 1.405(3) . ?
C6 H6 0.9300 . ?
C6 C7 1.341(4) . ?
C7 H7 0.9300 . ?
C7 C8 1.426(4) . ?
C8 C9 1.429(3) . ?
C8 C28 1.414(4) . ?
C9 C10 1.450(3) . ?
C9 C25 1.419(4) . ?
C10 C11 1.469(3) . ?
C11 C12 1.413(3) . ?
C11 C16 1.444(3) . ?
C12 C13 1.425(3) . ?
C13 H13 0.9300 . ?
C13 C14 1.348(4) . ?
C14 H14 0.9300 . ?
C14 C15 1.421(3) . ?
C15 C16 1.416(3) . ?
C15 C20 1.449(3) . ?
C16 C17 1.438(3) . ?
C17 H17 0.9300 . ?
C17 C18 1.349(3) . ?
C18 H18 0.9300 . ?
C18 C19 1.427(3) . ?
C19 C20 1.416(4) . ?
C19 C24 1.413(3) . ?
C20 C21 1.416(3) . ?
C21 H21 0.9300 . ?
C21 C22 1.371(4) . ?
C22 H22 0.9300 . ?
C22 C23 1.388(5) . ?
C23 H23 0.9300 . ?
C23 C24 1.372(4) . ?
C24 H24 0.9300 . ?
C25 H25 0.9300 . ?
C25 C26 1.367(3) . ?
C26 H26 0.9300 . ?
C26 C27 1.405(4) . ?
C27 H27 0.9300 . ?
C27 C28 1.351(5) . ?
C28 H28 0.9300 . ?
S2 C39 1.726(2) . ?
S2 C48 1.718(3) . ?
C29 C30 1.412(4) . ?
C29 C34 1.436(3) . ?
C29 C38 1.420(4) . ?
C30 H30 0.9300 . ?
C30 C31 1.358(4) . ?
C31 H31 0.9300 . ?
C31 C32 1.403(4) . ?
C32 H32 0.9300 . ?
C32 C33 1.373(3) . ?
C33 H33 0.9300 . ?
C33 C34 1.408(3) . ?
C34 C35 1.455(3) . ?
C35 C36 1.407(3) . ?
C35 C42 1.470(3) . ?
C36 C37 1.433(3) . ?
C36 C39 1.428(3) . ?
C37 H37 0.9300 . ?
C37 C38 1.341(4) . ?
C38 H38 0.9300 . ?
C39 C40 1.386(3) . ?
C40 C41 1.431(3) . ?
C40 C47 1.429(3) . ?
C41 C42 1.414(3) . ?
C41 C46 1.417(3) . ?
C42 C43 1.442(3) . ?
C43 C44 1.417(3) . ?
C43 C49 1.436(3) . ?
C44 C45 1.413(3) . ?
C44 C52 1.451(3) . ?
C45 H45 0.9300 . ?
C45 C46 1.354(3) . ?
C46 H46 0.9300 . ?
C47 H47 0.9300 . ?
C47 C48 1.345(4) . ?
C48 H48 0.9300 . ?
C49 H49 0.9300 . ?
C49 C50 1.353(3) . ?
C50 H50 0.9300 . ?
C50 C51 1.430(3) . ?
C51 C52 1.413(4) . ?
C51 C56 1.409(3) . ?
C52 C53 1.415(3) . ?
C53 H53 0.9300 . ?
C53 C54 1.365(4) . ?
C54 H54 0.9300 . ?
C54 C55 1.403(5) . ?
C55 H55 0.9300 . ?
C55 C56 1.374(4) . ?
C56 H56 0.9300 . ?

loop_
_geom_torsion_atom_site_label_1
_geom_torsion_atom_site_label_2
_geom_torsion_atom_site_label_3
_geom_torsion_atom_site_label_4
_geom_torsion
_geom_torsion_site_symmetry_1
_geom_torsion_site_symmetry_2
_geom_torsion_site_symmetry_3
_geom_torsion_site_symmetry_4
_geom_torsion_publ_flag
S1 C1 C2 C3 2.0(3) . . . . ?
S1 C1 C2 C12 -172.55(19) . . . . ?
S1 C1 C5 C6 -1.8(4) . . . . ?
S1 C1 C5 C10 -176.9(2) . . . . ?
C1 S1 C4 C3 1.0(3) . . . . ?
C1 C2 C3 C4 -1.2(4) . . . . ?
C1 C2 C12 C11 -3.6(4) . . . . ?
C1 C2 C12 C13 172.1(2) . . . . ?
C1 C5 C6 C7 -168.3(3) . . . . ?
C1 C5 C10 C9 159.4(2) . . . . ?
C1 C5 C10 C11 -15.0(3) . . . . ?
C2 C1 C5 C6 171.0(3) . . . . ?
C2 C1 C5 C10 -4.1(4) . . . . ?
C2 C3 C4 S1 -0.1(4) . . . . ?
C2 C12 C13 C14 -168.7(3) . . . . ?
C3 C2 C12 C11 -177.0(3) . . . . ?
C3 C2 C12 C13 -1.3(4) . . . . ?
C4 S1 C1 C2 -1.7(2) . . . . ?
C4 S1 C1 C5 171.8(3) . . . . ?
C5 C1 C2 C3 -171.8(2) . . . . ?
C5 C1 C2 C12 13.7(4) . . . . ?
C5 C6 C7 C8 4.8(4) . . . . ?
C5 C10 C11 C12 24.5(3) . . . . ?
C5 C10 C11 C16 -149.5(2) . . . . ?
C6 C5 C10 C9 -15.7(4) . . . . ?
C6 C5 C10 C11 169.9(2) . . . . ?
C6 C7 C8 C9 -6.4(4) . . . . ?
C6 C7 C8 C28 170.3(3) . . . . ?
C7 C8 C9 C10 -3.2(4) . . . . ?
C7 C8 C9 C25 171.6(2) . . . . ?
C7 C8 C28 C27 -174.1(3) . . . . ?
C8 C9 C10 C5 13.9(3) . . . . ?
C8 C9 C10 C11 -172.1(2) . . . . ?
C8 C9 C25 C26 3.8(4) . . . . ?
C9 C8 C28 C27 2.6(4) . . . . ?
C9 C10 C11 C12 -149.5(2) . . . . ?
C9 C10 C11 C16 36.6(4) . . . . ?
C9 C25 C26 C27 0.3(4) . . . . ?
C10 C5 C6 C7 6.7(4) . . . . ?
C10 C9 C25 C26 178.4(2) . . . . ?
C10 C11 C12 C2 -15.0(3) . . . . ?
C10 C11 C12 C13 169.2(2) . . . . ?
C10 C11 C16 C15 -171.6(2) . . . . ?
C10 C11 C16 C17 16.6(3) . . . . ?
C11 C12 C13 C14 7.0(4) . . . . ?
C11 C16 C17 C18 176.9(2) . . . . ?
C12 C2 C3 C4 172.6(3) . . . . ?
C12 C11 C16 C15 14.4(3) . . . . ?
C12 C11 C16 C17 -157.4(2) . . . . ?
C12 C13 C14 C15 5.3(4) . . . . ?
C13 C14 C15 C16 -7.3(4) . . . . ?
C13 C14 C15 C20 169.6(2) . . . . ?
C14 C15 C16 C11 -2.7(3) . . . . ?
C14 C15 C16 C17 169.4(2) . . . . ?
C14 C15 C20 C19 -172.3(2) . . . . ?
C14 C15 C20 C21 7.2(4) . . . . ?
C15 C16 C17 C18 4.9(4) . . . . ?
C15 C20 C21 C22 -179.0(3) . . . . ?
C16 C11 C12 C2 159.4(2) . . . . ?
C16 C11 C12 C13 -16.5(3) . . . . ?
C16 C15 C20 C19 4.5(3) . . . . ?
C16 C15 C20 C21 -176.0(2) . . . . ?
C16 C17 C18 C19 1.0(4) . . . . ?
C17 C18 C19 C20 -4.1(4) . . . . ?
C17 C18 C19 C24 178.1(2) . . . . ?
C18 C19 C20 C15 1.3(4) . . . . ?
C18 C19 C20 C21 -178.2(2) . . . . ?
C18 C19 C24 C23 178.1(3) . . . . ?
C19 C20 C21 C22 0.5(4) . . . . ?
C20 C15 C16 C11 -179.6(2) . . . . ?
C20 C15 C16 C17 -7.6(3) . . . . ?
C20 C19 C24 C23 0.3(4) . . . . ?
C20 C21 C22 C23 -0.6(5) . . . . ?
C21 C22 C23 C24 0.6(5) . . . . ?
C22 C23 C24 C19 -0.4(5) . . . . ?
C24 C19 C20 C15 179.2(2) . . . . ?
C24 C19 C20 C21 -0.3(4) . . . . ?
C25 C9 C10 C5 -160.6(2) . . . . ?
C25 C9 C10 C11 13.5(4) . . . . ?
C25 C26 C27 C28 -3.1(5) . . . . ?
C26 C27 C28 C8 1.6(5) . . . . ?
C28 C8 C9 C10 -180.0(2) . . . . ?
C28 C8 C9 C25 -5.1(4) . . . . ?
S2 C39 C40 C41 177.12(18) . . . . ?
S2 C39 C40 C47 -0.6(3) . . . . ?
C29 C30 C31 C32 -3.3(5) . . . . ?
C29 C34 C35 C36 -13.6(3) . . . . ?
C29 C34 C35 C42 173.4(2) . . . . ?
C30 C29 C34 C33 6.3(3) . . . . ?
C30 C29 C34 C35 -179.9(2) . . . . ?
C30 C29 C38 C37 -170.9(3) . . . . ?
C30 C31 C32 C33 4.2(4) . . . . ?
C31 C32 C33 C34 0.4(4) . . . . ?
C32 C33 C34 C29 -5.5(3) . . . . ?
C32 C33 C34 C35 -179.0(2) . . . . ?
C33 C34 C35 C36 159.7(2) . . . . ?
C33 C34 C35 C42 -13.2(3) . . . . ?
C34 C29 C30 C31 -2.1(4) . . . . ?
C34 C29 C38 C37 6.4(4) . . . . ?
C34 C35 C36 C37 15.8(3) . . . . ?
C34 C35 C36 C39 -158.7(2) . . . . ?
C34 C35 C42 C41 151.8(2) . . . . ?
C34 C35 C42 C43 -31.4(3) . . . . ?
C35 C36 C37 C38 -7.1(4) . . . . ?
C35 C36 C39 S2 172.64(18) . . . . ?
C35 C36 C39 C40 1.0(4) . . . . ?
C35 C42 C43 C44 167.1(2) . . . . ?
C35 C42 C43 C49 -17.8(4) . . . . ?
C36 C35 C42 C41 -21.1(3) . . . . ?
C36 C35 C42 C43 155.8(2) . . . . ?
C36 C37 C38 C29 -4.5(4) . . . . ?
C36 C39 C40 C41 -10.1(4) . . . . ?
C36 C39 C40 C47 172.2(2) . . . . ?
C37 C36 C39 S2 -1.9(4) . . . . ?
C37 C36 C39 C40 -173.6(2) . . . . ?
C38 C29 C30 C31 175.2(3) . . . . ?
C38 C29 C34 C33 -171.0(2) . . . . ?
C38 C29 C34 C35 2.8(4) . . . . ?
C39 S2 C48 C47 -0.8(3) . . . . ?
C39 C36 C37 C38 167.4(3) . . . . ?
C39 C40 C41 C42 3.2(3) . . . . ?
C39 C40 C41 C46 -173.9(2) . . . . ?
C39 C40 C47 C48 0.0(3) . . . . ?
C40 C41 C42 C35 12.2(3) . . . . ?
C40 C41 C42 C43 -164.9(2) . . . . ?
C40 C41 C46 C45 176.1(2) . . . . ?
C40 C47 C48 S2 0.6(3) . . . . ?
C41 C40 C47 C48 -177.4(3) . . . . ?
C41 C42 C43 C44 -16.0(3) . . . . ?
C41 C42 C43 C49 159.1(2) . . . . ?
C42 C35 C36 C37 -170.8(2) . . . . ?
C42 C35 C36 C39 14.7(3) . . . . ?
C42 C41 C46 C45 -1.0(4) . . . . ?
C42 C43 C44 C45 8.6(3) . . . . ?
C42 C43 C44 C52 -173.0(2) . . . . ?
C42 C43 C49 C50 176.1(2) . . . . ?
C43 C44 C45 C46 3.0(4) . . . . ?
C43 C44 C52 C51 -6.1(3) . . . . ?
C43 C44 C52 C53 173.1(2) . . . . ?
C43 C49 C50 C51 -0.2(4) . . . . ?
C44 C43 C49 C50 -8.7(4) . . . . ?
C44 C45 C46 C41 -6.9(4) . . . . ?
C44 C52 C53 C54 -179.3(3) . . . . ?
C45 C44 C52 C51 172.2(2) . . . . ?
C45 C44 C52 C53 -8.6(4) . . . . ?
C46 C41 C42 C35 -170.8(2) . . . . ?
C46 C41 C42 C43 12.1(3) . . . . ?
C47 C40 C41 C42 -179.6(3) . . . . ?
C47 C40 C41 C46 3.4(4) . . . . ?
C48 S2 C39 C36 -171.6(2) . . . . ?
C48 S2 C39 C40 0.8(2) . . . . ?
C49 C43 C44 C45 -166.7(2) . . . . ?
C49 C43 C44 C52 11.7(3) . . . . ?
C49 C50 C51 C52 6.0(4) . . . . ?
C49 C50 C51 C56 -176.2(2) . . . . ?
C50 C51 C52 C44 -2.8(3) . . . . ?
C50 C51 C52 C53 178.0(2) . . . . ?
C50 C51 C56 C55 -178.1(3) . . . . ?
C51 C52 C53 C54 -0.2(4) . . . . ?
C52 C44 C45 C46 -175.4(2) . . . . ?
C52 C51 C56 C55 -0.3(4) . . . . ?
C52 C53 C54 C55 0.4(5) . . . . ?
C53 C54 C55 C56 -0.6(5) . . . . ?
C54 C55 C56 C51 0.5(5) . . . . ?
C56 C51 C52 C44 179.3(2) . . . . ?
C56 C51 C52 C53 0.1(4) . . . . ?
